data_7218365
loop_
_publ_author_name
'Wang, Xiaojuan'
'Zhang, Qi'
'Jiang, Linglei'
'Xu, Yun'
'Mei, Xuefeng'

_publ_section_title
;
 Isostructurality in six celecoxib co-crystals introduced by solvent
 inclusion
;
_journal_issue 48
_journal_name_full CrystEngComm
_journal_page_first 10959
_journal_paper_doi 10.1039/C4CE01854K
_journal_volume 16
_journal_year 2014
_chemical_formula_sum 'C30.5 H27 F3 N5 O2.5 S'
_chemical_formula_weight 502.64
_chemical_name_systematic
; 
 ? 
;
_space_group_IT_number 15
_symmetry_space_group_name_Hall '-C 2yc'
_symmetry_space_group_name_H-M 'C 1 2/c 1'
_atom_sites_solution_hydrogens geom
_atom_sites_solution_primary direct
_atom_sites_solution_secondary difmap
_audit_creation_method SHELXL-97
_cell_angle_alpha 90.00
_cell_angle_beta 91.927(4)
_cell_angle_gamma 90.00
_cell_formula_units_Z 8
_cell_length_a 21.3705(11)
_cell_length_b 10.0269(4)
_cell_length_c 27.7028(11)
_cell_measurement_temperature 296(2)
_cell_volume 5932.8(5)
_computing_structure_refinement 'SHELXL-97 (Sheldrick, 2008)'
_computing_structure_solution 'SHELXS-97 (Sheldrick, 2008)'
_diffrn_ambient_temperature 296(2)
_diffrn_measured_fraction_theta_full 0.999
_diffrn_measured_fraction_theta_max 0.999
_diffrn_radiation_monochromator graphite
_diffrn_radiation_source 'fine-focus sealed tube'
_diffrn_radiation_type MoK\a
_diffrn_radiation_wavelength 0.71073
_diffrn_reflns_av_R_equivalents 0.0338
_diffrn_reflns_av_sigmaI/netI 0.0288
_diffrn_reflns_limit_h_max 25
_diffrn_reflns_limit_h_min -25
_diffrn_reflns_limit_k_max 10
_diffrn_reflns_limit_k_min -11
_diffrn_reflns_limit_l_max 32
_diffrn_reflns_limit_l_min -32
_diffrn_reflns_number 21794
_diffrn_reflns_theta_full 25.00
_diffrn_reflns_theta_max 25.00
_diffrn_reflns_theta_min 1.91
_exptl_absorpt_coefficient_mu 0.166
_exptl_crystal_density_diffrn 1.327
_exptl_crystal_density_method 'not measured'
_exptl_crystal_F_000 2348
_refine_diff_density_max 0.961
_refine_diff_density_min -0.786
_refine_diff_density_rms 0.057
_refine_ls_extinction_method none
_refine_ls_goodness_of_fit_ref 1.139
_refine_ls_hydrogen_treatment mixed
_refine_ls_matrix_type full
_refine_ls_number_parameters 390
_refine_ls_number_reflns 5205
_refine_ls_number_restraints 26
_refine_ls_restrained_S_all 1.409
_refine_ls_R_factor_all 0.0839
_refine_ls_R_factor_gt 0.0634
_refine_ls_shift/su_max 0.004
_refine_ls_shift/su_mean 0.000
_refine_ls_structure_factor_coef Fsqd
_refine_ls_weighting_details 'calc w=1/[\s^2^(Fo^2^)+(0.0848P)^2^+7.8216P] where P=(Fo^2^+2Fc^2^)/3'
_refine_ls_weighting_scheme calc
_refine_ls_wR_factor_gt 0.1728
_refine_ls_wR_factor_ref 0.1899
_reflns_number_gt 3905
_reflns_number_total 5205
_reflns_threshold_expression >2sigma(I)
_cod_data_source_file c4ce01854k2.cif
_cod_data_source_block mo_2014077_0ma
_cod_depositor_comments
;
Adding full bibliography for 7218359--7218367.cif.

2018-05-16
Z value and formula fixed to values more according to usual
chemical conventions.                 miguel
;
_cod_original_formula_sum 'C61 H54 F6 N10 O5 S2'
_cod_original_formula_weight 1185.28
_cod_original_formula_units_Z 4
_cod_original_sg_symbol_H-M C2/c
_cod_database_code 7218365

loop_
_symmetry_equiv_pos_as_xyz
'x, y, z'
'-x, y, -z+1/2'
'x+1/2, y+1/2, z'
'-x+1/2, y+1/2, -z+1/2'
'-x, -y, -z'
'x, -y, z-1/2'
'-x+1/2, -y+1/2, -z'
'x+1/2, -y+1/2, z-1/2'

loop_
_atom_site_label
_atom_site_type_symbol
_atom_site_fract_x
_atom_site_fract_y
_atom_site_fract_z
_atom_site_U_iso_or_equiv
_atom_site_adp_type
_atom_site_occupancy
_atom_site_symmetry_multiplicity
_atom_site_calc_flag
_atom_site_refinement_flags
S1 S 1.06788(4) 0.29350(10) 0.14038(3) 0.0488(3) Uani 1 1 d .
O1A O 0.0000 0.6435(10) 0.2500 0.244(7) Uani 1 2 d S
F3 F 0.65457(17) 0.0799(5) 0.29944(14) 0.1370(16) Uani 1 1 d .
O1 O 1.08584(13) 0.4147(3) 0.16407(11) 0.0668(8) Uani 1 1 d .
C11 C 0.7581(2) -0.0075(6) -0.02651(16) 0.0835(15) Uani 1 1 d .
H5 H 0.7609 0.0753 -0.0437 0.125 Uiso 1 1 calc R
H4 H 0.7192 -0.0507 -0.0353 0.125 Uiso 1 1 calc R
H6 H 0.7924 -0.0641 -0.0347 0.125 Uiso 1 1 calc R
O2 O 1.05953(14) 0.2905(3) 0.08892(10) 0.0673(8) Uani 1 1 d .
N2 N 0.81589(13) 0.1402(3) 0.20685(11) 0.0492(8) Uani 1 1 d .
C5 C 0.76654(16) 0.0673(4) 0.12712(13) 0.0491(9) Uani 1 1 d .
N3 N 1.11843(16) 0.1835(4) 0.15419(15) 0.0588(9) Uani 1 1 d .
N1 N 0.80204(15) 0.1535(4) 0.25390(12) 0.0628(9) Uani 1 1 d .
F1 F 0.7214(4) 0.2000(9) 0.3283(3) 0.298(4) Uani 1 1 d U
N2' N 0.9347(2) 0.7984(4) 0.11169(16) 0.0802(12) Uani 1 1 d .
C10' C 0.9547(3) 0.6768(5) 0.11944(18) 0.0859(16) Uani 1 1 d .
H9' H 0.9741 0.6587 0.1493 0.103 Uiso 1 1 calc R
C9' C 0.9493(2) 0.5741(5) 0.08707(17) 0.0752(13) Uani 1 1 d .
H10' H 0.9641 0.4897 0.0954 0.090 Uiso 1 1 calc R
C8' C 0.92196(17) 0.5958(4) 0.04239(14) 0.0520(9) Uani 1 1 d .
C7' C 0.91314(19) 0.4948(5) 0.00431(16) 0.0644(11) Uani 1 1 d .
H6' H 0.8964 0.5234 -0.0253 0.077 Uiso 1 1 calc R
C6' C 0.9266(2) 0.3706(5) 0.00857(17) 0.0675(12) Uani 1 1 d .
H5' H 0.9443 0.3425 0.0380 0.081 Uiso 1 1 calc R
C3' C 0.91649(18) 0.2676(4) -0.02948(15) 0.0584(10) Uani 1 1 d .
C4' C 0.8892(2) 0.2897(5) -0.07459(18) 0.0735(13) Uani 1 1 d .
H3' H 0.8767 0.3753 -0.0835 0.088 Uiso 1 1 calc R
C5' C 0.8805(2) 0.1847(5) -0.10674(18) 0.0760(13) Uani 1 1 d .
H4' H 0.8612 0.2022 -0.1366 0.091 Uiso 1 1 calc R
N1' N 0.89838(17) 0.0604(4) -0.09694(14) 0.0665(10) Uani 1 1 d .
C11' C 0.9081(3) 0.8195(5) 0.0686(2) 0.0813(14) Uani 1 1 d .
H8' H 0.8931 0.9047 0.0617 0.098 Uiso 1 1 calc R
C12' C 0.9012(2) 0.7239(5) 0.03342(18) 0.0722(12) Uani 1 1 d .
H7' H 0.8825 0.7454 0.0036 0.087 Uiso 1 1 calc R
C2' C 0.9341(2) 0.1391(5) -0.01993(17) 0.0667(11) Uani 1 1 d .
H2' H 0.9531 0.1179 0.0098 0.080 Uiso 1 1 calc R
C1' C 0.9240(2) 0.0415(5) -0.05364(18) 0.0686(12) Uani 1 1 d .
H1' H 0.9361 -0.0448 -0.0454 0.082 Uiso 1 1 calc R
C2A C 0.0000 0.7602(14) 0.2500 0.137(5) Uani 1 2 d S
C15 C 0.99473(15) 0.2449(4) 0.16319(12) 0.0427(8) Uani 1 1 d .
C14 C 0.96857(17) 0.1244(4) 0.14825(14) 0.0502(9) Uani 1 1 d .
H10 H 0.9905 0.0678 0.1283 0.060 Uiso 1 1 calc R
C13 C 0.90981(17) 0.0889(4) 0.16316(14) 0.0508(9) Uani 1 1 d .
H9 H 0.8920 0.0081 0.1535 0.061 Uiso 1 1 calc R
C12 C 0.87772(15) 0.1747(4) 0.19250(13) 0.0445(8) Uani 1 1 d .
C3 C 0.76657(17) 0.0899(4) 0.17955(14) 0.0518(9) Uani 1 1 d .
C10 C 0.78969(18) 0.1603(4) 0.09480(15) 0.0559(10) Uani 1 1 d .
H8 H 0.8074 0.2394 0.1064 0.067 Uiso 1 1 calc R
C9 C 0.78648(18) 0.1357(4) 0.04587(15) 0.0603(11) Uani 1 1 d .
H7 H 0.8020 0.1991 0.0249 0.072 Uiso 1 1 calc R
C8 C 0.76073(18) 0.0193(5) 0.02701(15) 0.0590(10) Uani 1 1 d .
C16 C 0.96342(16) 0.3275(4) 0.19407(13) 0.0467(9) Uani 1 1 d .
H11 H 0.9818 0.4067 0.2048 0.056 Uiso 1 1 calc R
C17 C 0.90439(17) 0.2919(4) 0.20895(13) 0.0483(9) Uani 1 1 d .
H12 H 0.8830 0.3468 0.2299 0.058 Uiso 1 1 calc R
C1 C 0.7434(2) 0.1103(5) 0.25582(16) 0.0727(13) Uani 1 1 d .
C2 C 0.7193(2) 0.0701(5) 0.21084(16) 0.0685(12) Uani 1 1 d .
H1 H 0.6794 0.0369 0.2036 0.082 Uiso 1 1 calc R
C7 C 0.73714(19) -0.0712(4) 0.05940(15) 0.0613(11) Uani 1 1 d .
H3 H 0.7191 -0.1497 0.0477 0.074 Uiso 1 1 calc R
C6 C 0.73965(18) -0.0483(4) 0.10866(15) 0.0565(10) Uani 1 1 d .
H2 H 0.7232 -0.1109 0.1295 0.068 Uiso 1 1 calc R
C4 C 0.7102(3) 0.1169(11) 0.3008(2) 0.144(3) Uani 1 1 d U
F2 F 0.7337(4) 0.0175(12) 0.3298(2) 0.285(4) Uani 1 1 d U
C1A C 0.0518(6) 0.8378(14) 0.2326(4) 0.214(5) Uani 1 1 d .
H1A1 H 0.0877 0.8262 0.2540 0.321 Uiso 1 1 calc R
H1A2 H 0.0403 0.9304 0.2315 0.321 Uiso 1 1 calc R
H1A3 H 0.0616 0.8083 0.2008 0.321 Uiso 1 1 calc R
H14 H 1.133(2) 0.184(5) 0.1832(18) 0.072(14) Uiso 1 1 d .
H13 H 1.118(2) 0.107(5) 0.1382(17) 0.077(15) Uiso 1 1 d .

loop_
_atom_site_aniso_label
_atom_site_aniso_U_11
_atom_site_aniso_U_22
_atom_site_aniso_U_33
_atom_site_aniso_U_23
_atom_site_aniso_U_13
_atom_site_aniso_U_12
S1 0.0413(5) 0.0504(6) 0.0545(6) 0.0043(4) -0.0018(4) -0.0041(4)
O1A 0.47(2) 0.104(7) 0.146(8) 0.000 -0.103(10) 0.000
F3 0.092(2) 0.196(4) 0.126(3) -0.049(3) 0.047(2) -0.076(3)
O1 0.0538(16) 0.0538(17) 0.093(2) -0.0063(15) 0.0054(14) -0.0154(13)
C11 0.076(3) 0.110(4) 0.064(3) -0.008(3) 0.000(2) -0.001(3)
O2 0.0648(18) 0.084(2) 0.0530(16) 0.0150(14) 0.0004(13) 0.0002(15)
N2 0.0389(16) 0.0554(19) 0.0530(18) -0.0050(15) -0.0046(13) -0.0099(14)
C5 0.0382(18) 0.053(2) 0.056(2) 0.0032(17) -0.0104(15) -0.0044(16)
N3 0.0468(19) 0.066(2) 0.063(2) -0.0088(19) -0.0103(16) 0.0077(16)
N1 0.0501(19) 0.081(3) 0.057(2) -0.0115(17) 0.0023(15) -0.0212(18)
F1 0.313(7) 0.380(8) 0.213(5) -0.225(5) 0.190(5) -0.274(6)
N2' 0.093(3) 0.067(3) 0.080(3) -0.023(2) 0.009(2) 0.001(2)
C10' 0.122(5) 0.078(4) 0.058(3) -0.012(2) -0.012(3) 0.012(3)
C9' 0.098(4) 0.059(3) 0.068(3) -0.005(2) -0.008(2) 0.017(2)
C8' 0.045(2) 0.056(2) 0.055(2) -0.0102(18) 0.0051(17) -0.0012(17)
C7' 0.057(2) 0.065(3) 0.071(3) -0.001(2) 0.003(2) 0.000(2)
C6' 0.064(3) 0.068(3) 0.070(3) 0.003(2) -0.001(2) 0.006(2)
C3' 0.048(2) 0.063(3) 0.064(3) -0.013(2) 0.0046(18) -0.0016(19)
C4' 0.081(3) 0.052(3) 0.087(3) -0.005(2) 0.006(3) 0.015(2)
C5' 0.080(3) 0.082(4) 0.066(3) -0.008(2) -0.006(2) 0.010(3)
N1' 0.061(2) 0.064(2) 0.074(2) -0.0175(19) 0.0033(18) 0.0021(18)
C11' 0.084(3) 0.048(3) 0.111(4) -0.005(3) -0.002(3) 0.006(2)
C12' 0.074(3) 0.068(3) 0.074(3) 0.006(2) -0.013(2) 0.000(2)
C2' 0.065(3) 0.065(3) 0.070(3) -0.008(2) -0.004(2) 0.004(2)
C1' 0.067(3) 0.056(3) 0.083(3) -0.004(2) 0.002(2) 0.007(2)
C2A 0.248(16) 0.105(9) 0.055(5) 0.000 -0.033(7) 0.000
C15 0.0382(17) 0.0427(19) 0.0466(19) 0.0005(15) -0.0090(14) 0.0003(15)
C14 0.045(2) 0.047(2) 0.059(2) -0.0104(17) -0.0001(16) 0.0012(16)
C13 0.045(2) 0.042(2) 0.064(2) -0.0079(17) -0.0042(17) -0.0061(16)
C12 0.0379(18) 0.045(2) 0.050(2) 0.0012(16) -0.0066(15) -0.0046(15)
C3 0.043(2) 0.051(2) 0.060(2) -0.0007(18) -0.0079(17) -0.0092(17)
C10 0.048(2) 0.054(2) 0.065(3) 0.0057(19) -0.0095(18) -0.0093(18)
C9 0.049(2) 0.070(3) 0.062(3) 0.013(2) -0.0047(18) -0.005(2)
C8 0.046(2) 0.072(3) 0.058(2) -0.002(2) -0.0066(17) 0.004(2)
C16 0.0447(19) 0.041(2) 0.054(2) -0.0041(16) -0.0045(16) -0.0059(16)
C17 0.046(2) 0.044(2) 0.055(2) -0.0077(16) 0.0004(16) -0.0019(16)
C1 0.055(2) 0.100(4) 0.063(3) -0.017(2) 0.005(2) -0.032(2)
C2 0.048(2) 0.089(3) 0.068(3) -0.002(2) -0.0027(19) -0.026(2)
C7 0.057(2) 0.058(3) 0.068(3) -0.006(2) -0.015(2) -0.0070(19)
C6 0.052(2) 0.052(2) 0.065(3) 0.0076(19) -0.0110(18) -0.0099(18)
C4 0.115(5) 0.250(9) 0.068(4) -0.033(5) 0.012(3) -0.121(6)
F2 0.224(6) 0.513(11) 0.123(4) 0.105(6) 0.073(4) 0.060(7)
C1A 0.259(15) 0.234(14) 0.151(9) 0.002(9) 0.023(9) -0.025(11)

loop_
_atom_type_symbol
_atom_type_description
_atom_type_scat_dispersion_real
_atom_type_scat_dispersion_imag
_atom_type_scat_source
C C 0.0033 0.0016 'International Tables Vol C Tables 4.2.6.8 and 6.1.1.4'
H H 0.0000 0.0000 'International Tables Vol C Tables 4.2.6.8 and 6.1.1.4'
N N 0.0061 0.0033 'International Tables Vol C Tables 4.2.6.8 and 6.1.1.4'
O O 0.0106 0.0060 'International Tables Vol C Tables 4.2.6.8 and 6.1.1.4'
F F 0.0171 0.0103 'International Tables Vol C Tables 4.2.6.8 and 6.1.1.4'
S S 0.1246 0.1234 'International Tables Vol C Tables 4.2.6.8 and 6.1.1.4'

loop_
_geom_angle_atom_site_label_1
_geom_angle_atom_site_label_2
_geom_angle_atom_site_label_3
_geom_angle
_geom_angle_site_symmetry_3
O1 S1 O2 119.88(19) .
O1 S1 N3 108.2(2) .
O2 S1 N3 106.7(2) .
O1 S1 C15 107.25(17) .
O2 S1 C15 105.50(16) .
N3 S1 C15 108.97(19) .
C8 C11 H5 109.5 .
C8 C11 H4 109.5 .
H5 C11 H4 109.5 .
C8 C11 H6 109.5 .
H5 C11 H6 109.5 .
H4 C11 H6 109.5 .
N1 N2 C3 112.2(3) .
N1 N2 C12 118.4(3) .
C3 N2 C12 129.3(3) .
C6 C5 C10 118.3(4) .
C6 C5 C3 118.7(3) .
C10 C5 C3 122.9(3) .
S1 N3 H14 117(3) .
S1 N3 H13 119(3) .
H14 N3 H13 119(4) .
C1 N1 N2 104.1(3) .
C10' N2' C11' 115.2(4) .
N2' C10' C9' 125.1(5) .
N2' C10' H9' 117.5 .
C9' C10' H9' 117.5 .
C10' C9' C8' 119.8(4) .
C10' C9' H10' 120.1 .
C8' C9' H10' 120.1 .
C9' C8' C12' 115.9(4) .
C9' C8' C7' 125.5(4) .
C12' C8' C7' 118.7(4) .
C6' C7' C8' 125.4(4) .
C6' C7' H6' 117.3 .
C8' C7' H6' 117.3 .
C7' C6' C3' 125.6(4) .
C7' C6' H5' 117.2 .
C3' C6' H5' 117.2 .
C2' C3' C4' 115.6(4) .
C2' C3' C6' 119.0(4) .
C4' C3' C6' 125.3(4) .
C3' C4' C5' 120.2(4) .
C3' C4' H3' 119.9 .
C5' C4' H3' 119.9 .
N1' C5' C4' 123.3(4) .
N1' C5' H4' 118.3 .
C4' C5' H4' 118.3 .
C1' N1' C5' 115.4(4) .
N2' C11' C12' 124.3(5) .
N2' C11' H8' 117.9 .
C12' C11' H8' 117.9 .
C11' C12' C8' 119.8(4) .
C11' C12' H7' 120.1 .
C8' C12' H7' 120.1 .
C1' C2' C3' 120.5(4) .
C1' C2' H2' 119.7 .
C3' C2' H2' 119.7 .
N1' C1' C2' 124.9(4) .
N1' C1' H1' 117.6 .
C2' C1' H1' 117.6 .
O1A C2A C1A 122.5(7) .
O1A C2A C1A 122.5(7) 2
C1A C2A C1A 115.0(14) 2
C16 C15 C14 120.6(3) .
C16 C15 S1 120.5(3) .
C14 C15 S1 118.9(3) .
C13 C14 C15 119.7(3) .
C13 C14 H10 120.1 .
C15 C14 H10 120.1 .
C14 C13 C12 119.3(3) .
C14 C13 H9 120.3 .
C12 C13 H9 120.3 .
C17 C12 C13 121.2(3) .
C17 C12 N2 119.3(3) .
C13 C12 N2 119.5(3) .
C2 C3 N2 105.9(3) .
C2 C3 C5 128.9(3) .
N2 C3 C5 125.1(3) .
C9 C10 C5 120.3(4) .
C9 C10 H8 119.8 .
C5 C10 H8 119.8 .
C10 C9 C8 121.9(4) .
C10 C9 H7 119.1 .
C8 C9 H7 119.1 .
C7 C8 C9 117.2(4) .
C7 C8 C11 121.3(4) .
C9 C8 C11 121.5(4) .
C15 C16 C17 119.6(3) .
C15 C16 H11 120.2 .
C17 C16 H11 120.2 .
C12 C17 C16 119.5(3) .
C12 C17 H12 120.3 .
C16 C17 H12 120.3 .
N1 C1 C2 112.3(4) .
N1 C1 C4 120.4(4) .
C2 C1 C4 127.2(4) .
C3 C2 C1 105.5(4) .
C3 C2 H1 127.3 .
C1 C2 H1 127.3 .
C8 C7 C6 121.9(4) .
C8 C7 H3 119.1 .
C6 C7 H3 119.1 .
C7 C6 C5 120.4(4) .
C7 C6 H2 119.8 .
C5 C6 H2 119.8 .
F1 C4 F3 114.4(8) .
F1 C4 F2 94.4(8) .
F3 C4 F2 97.7(7) .
F1 C4 C1 120.3(6) .
F3 C4 C1 116.8(5) .
F2 C4 C1 106.8(8) .
C2A C1A H1A1 109.5 .
C2A C1A H1A2 109.5 .
H1A1 C1A H1A2 109.5 .
C2A C1A H1A3 109.5 .
H1A1 C1A H1A3 109.5 .
H1A2 C1A H1A3 109.5 .

loop_
_geom_bond_atom_site_label_1
_geom_bond_atom_site_label_2
_geom_bond_distance
_geom_bond_site_symmetry_2
S1 O1 1.428(3) .
S1 O2 1.431(3) .
S1 N3 1.582(4) .
S1 C15 1.774(4) .
O1A C2A 1.170(13) .
F3 C4 1.245(6) .
C11 C8 1.506(6) .
C11 H5 0.9600 .
C11 H4 0.9600 .
C11 H6 0.9600 .
N2 N1 1.353(4) .
N2 C3 1.372(4) .
N2 C12 1.435(4) .
C5 C6 1.384(5) .
C5 C10 1.395(5) .
C5 C3 1.470(5) .
N3 H14 0.85(5) .
N3 H13 0.89(5) .
N1 C1 1.330(5) .
F1 C4 1.148(8) .
N2' C10' 1.308(6) .
N2' C11' 1.322(7) .
C10' C9' 1.368(6) .
C10' H9' 0.9300 .
C9' C8' 1.368(6) .
C9' H10' 0.9300 .
C8' C12' 1.380(6) .
C8' C7' 1.469(6) .
C7' C6' 1.283(6) .
C7' H6' 0.9300 .
C6' C3' 1.486(6) .
C6' H5' 0.9300 .
C3' C2' 1.366(6) .
C3' C4' 1.379(6) .
C4' C5' 1.387(6) .
C4' H3' 0.9300 .
C5' N1' 1.329(6) .
C5' H4' 0.9300 .
N1' C1' 1.315(6) .
C11' C12' 1.371(7) .
C11' H8' 0.9300 .
C12' H7' 0.9300 .
C2' C1' 1.365(6) .
C2' H2' 0.9300 .
C1' H1' 0.9300 .
C2A C1A 1.448(12) .
C2A C1A 1.448(12) 2
C15 C16 1.380(5) .
C15 C14 1.389(5) .
C14 C13 1.382(5) .
C14 H10 0.9300 .
C13 C12 1.382(5) .
C13 H9 0.9300 .
C12 C17 1.377(5) .
C3 C2 1.368(6) .
C10 C9 1.377(6) .
C10 H8 0.9300 .
C9 C8 1.386(6) .
C9 H7 0.9300 .
C8 C7 1.383(6) .
C16 C17 1.387(5) .
C16 H11 0.9300 .
C17 H12 0.9300 .
C1 C2 1.392(6) .
C1 C4 1.457(8) .
C2 H1 0.9300 .
C7 C6 1.383(6) .
C7 H3 0.9300 .
C6 H2 0.9300 .
C4 F2 1.364(12) .
C1A H1A1 0.9600 .
C1A H1A2 0.9600 .
C1A H1A3 0.9600 .

loop_
_geom_torsion_atom_site_label_1
_geom_torsion_atom_site_label_2
_geom_torsion_atom_site_label_3
_geom_torsion_atom_site_label_4
_geom_torsion
C3 N2 N1 C1 0.3(5)
C12 N2 N1 C1 -178.0(4)
C11' N2' C10' C9' -0.7(9)
N2' C10' C9' C8' 1.0(9)
C10' C9' C8' C12' -0.3(7)
C10' C9' C8' C7' -180.0(5)
C9' C8' C7' C6' 4.2(7)
C12' C8' C7' C6' -175.6(4)
C8' C7' C6' C3' 178.6(4)
C7' C6' C3' C2' 179.0(5)
C7' C6' C3' C4' -2.1(7)
C2' C3' C4' C5' 0.8(7)
C6' C3' C4' C5' -178.1(4)
C3' C4' C5' N1' -1.4(8)
C4' C5' N1' C1' 1.6(7)
C10' N2' C11' C12' -0.2(8)
N2' C11' C12' C8' 0.9(8)
C9' C8' C12' C11' -0.6(7)
C7' C8' C12' C11' 179.1(4)
C4' C3' C2' C1' -0.6(6)
C6' C3' C2' C1' 178.3(4)
C5' N1' C1' C2' -1.5(7)
C3' C2' C1' N1' 1.0(7)
O1 S1 C15 C16 6.3(3)
O2 S1 C15 C16 -122.6(3)
N3 S1 C15 C16 123.1(3)
O1 S1 C15 C14 -175.8(3)
O2 S1 C15 C14 55.3(3)
N3 S1 C15 C14 -58.9(3)
C16 C15 C14 C13 2.1(5)
S1 C15 C14 C13 -175.8(3)
C15 C14 C13 C12 0.5(6)
C14 C13 C12 C17 -3.0(6)
C14 C13 C12 N2 178.1(3)
N1 N2 C12 C17 -45.8(5)
C3 N2 C12 C17 136.3(4)
N1 N2 C12 C13 133.1(4)
C3 N2 C12 C13 -44.8(6)
N1 N2 C3 C2 -0.1(5)
C12 N2 C3 C2 177.9(4)
N1 N2 C3 C5 178.3(4)
C12 N2 C3 C5 -3.7(6)
C6 C5 C3 C2 -43.5(6)
C10 C5 C3 C2 133.3(5)
C6 C5 C3 N2 138.4(4)
C10 C5 C3 N2 -44.8(6)
C6 C5 C10 C9 -1.0(6)
C3 C5 C10 C9 -177.8(4)
C5 C10 C9 C8 -0.2(6)
C10 C9 C8 C7 1.1(6)
C10 C9 C8 C11 -179.3(4)
C14 C15 C16 C17 -2.2(5)
S1 C15 C16 C17 175.7(3)
C13 C12 C17 C16 2.9(5)
N2 C12 C17 C16 -178.2(3)
C15 C16 C17 C12 -0.3(5)
N2 N1 C1 C2 -0.3(6)
N2 N1 C1 C4 -176.3(7)
N2 C3 C2 C1 -0.1(5)
C5 C3 C2 C1 -178.4(4)
N1 C1 C2 C3 0.3(6)
C4 C1 C2 C3 175.8(7)
C9 C8 C7 C6 -0.9(6)
C11 C8 C7 C6 179.6(4)
C8 C7 C6 C5 -0.3(6)
C10 C5 C6 C7 1.2(6)
C3 C5 C6 C7 178.1(4)
N1 C1 C4 F1 30.7(16)
C2 C1 C4 F1 -144.6(10)
N1 C1 C4 F3 177.0(7)
C2 C1 C4 F3 1.8(14)
N1 C1 C4 F2 -75.0(9)
C2 C1 C4 F2 109.8(8)
